data_7238618
loop_
_publ_author_name
'Cao, Deng-Ke'
'Zhang, Yu-Hao'
'Huang, Jian'
'Liu, Bin'
'Zheng, Li-Min'

_publ_section_title
;
 Isostructural lanthanide oxalatophosphonates
 Ln(5pm8hqH3)(C2O4)1.5(H2O)&#x00B7;2H2O [Ln(iii) = Eu, Gd, Tb, Dy]
 (5pm8hqH3 = 5-phosphonomethyl-8-hydroxyquinoline): structures, magnetic
 and fluorescent properties
;
_journal_issue 16
_journal_name_full 'RSC Advances'
_journal_page_first 6680
_journal_paper_doi 10.1039/c2ra20111a
_journal_volume 2
_journal_year 2012
_chemical_formula_sum 'C13 H16 Dy N O13 P'
_chemical_formula_weight 587.74
_space_group_IT_number 2
_space_group_name_Hall '-P 1'
_space_group_name_H-M_alt 'P -1'
_symmetry_cell_setting triclinic
_symmetry_space_group_name_Hall '-P 1'
_symmetry_space_group_name_H-M 'P -1'
_atom_sites_solution_hydrogens geom
_atom_sites_solution_primary direct
_atom_sites_solution_secondary difmap
_audit_creation_method SHELXL-97
_cell_angle_alpha 67.6210(10)
_cell_angle_beta 89.7600(10)
_cell_angle_gamma 80.4700(10)
_cell_formula_units_Z 2
_cell_length_a 7.8235(2)
_cell_length_b 9.9093(2)
_cell_length_c 12.8402(3)
_cell_measurement_reflns_used 2342
_cell_measurement_temperature 293(2)
_cell_measurement_theta_max 27.008
_cell_measurement_theta_min 2.25
_cell_volume 905.88(4)
_computing_cell_refinement SMART
_computing_data_collection 'SMART (Bruker, 2000)'
_computing_data_reduction 'SAINT (Bruker, 2000)'
_computing_molecular_graphics SHELXTL
_computing_publication_material SHELXTL
_computing_structure_refinement SHELXTL
_computing_structure_solution 'SHELXTL (Bruker, 2000)'
_diffrn_ambient_temperature 293(2)
_diffrn_measured_fraction_theta_full 0.987
_diffrn_measured_fraction_theta_max 0.987
_diffrn_measurement_device_type 'Bruker Smart Aepex CCD area detector'
_diffrn_measurement_method 'phi and omega scans'
_diffrn_radiation_monochromator graphite
_diffrn_radiation_source 'fine-focus sealed tube'
_diffrn_radiation_type MoK\a
_diffrn_radiation_wavelength 0.71073
_diffrn_reflns_av_R_equivalents 0.0617
_diffrn_reflns_av_sigmaI/netI 0.0594
_diffrn_reflns_limit_h_max 8
_diffrn_reflns_limit_h_min -9
_diffrn_reflns_limit_k_max 11
_diffrn_reflns_limit_k_min -11
_diffrn_reflns_limit_l_max 15
_diffrn_reflns_limit_l_min -12
_diffrn_reflns_number 4887
_diffrn_reflns_theta_full 25.25
_diffrn_reflns_theta_max 25.25
_diffrn_reflns_theta_min 2.25
_exptl_absorpt_coefficient_mu 4.286
_exptl_absorpt_correction_T_max 0.952
_exptl_absorpt_correction_T_min 0.722
_exptl_absorpt_correction_type multi-scan
_exptl_absorpt_process_details 'SADABS; Bruker, 2000'
_exptl_crystal_colour yellow
_exptl_crystal_density_diffrn 2.155
_exptl_crystal_density_method 'not measured'
_exptl_crystal_description block
_exptl_crystal_F_000 572
_exptl_crystal_size_max 0.11
_exptl_crystal_size_mid 0.09
_exptl_crystal_size_min 0.08
_refine_diff_density_max 0.855
_refine_diff_density_min -1.623
_refine_diff_density_rms 0.173
_refine_ls_extinction_method none
_refine_ls_goodness_of_fit_ref 1.031
_refine_ls_hydrogen_treatment constr
_refine_ls_matrix_type full
_refine_ls_number_parameters 262
_refine_ls_number_reflns 3240
_refine_ls_number_restraints 0
_refine_ls_restrained_S_all 1.031
_refine_ls_R_factor_all 0.0338
_refine_ls_R_factor_gt 0.0269
_refine_ls_shift/su_max 0.001
_refine_ls_shift/su_mean 0.000
_refine_ls_structure_factor_coef Fsqd
_refine_ls_weighting_details 'calc w=1/[\s^2^(Fo^2^)+(0.0200P)^2^+0.0000P] where P=(Fo^2^+2Fc^2^)/3'
_refine_ls_weighting_scheme calc
_refine_ls_wR_factor_gt 0.0580
_refine_ls_wR_factor_ref 0.0597
_reflns_number_gt 2931
_reflns_number_total 3240
_reflns_threshold_expression >2sigma(I)
_cod_data_source_file c2ra20111a.txt
_cod_data_source_block tb
_cod_depositor_comments
;
The following automatic conversions were performed:

data item '_symmetry_cell_setting' value 'Triclinic' was changed to
'triclinic' in accordance with the
/home/saulius/struct/COD-crude-data/automatic-downloads/DataCite-retrospective/RSC/depositions/lib/dictionaries/cif_core.dic
dictionary named 'cif_core.dic' version 2.4.2 last updated on
2011-04-26.

Automatic conversion script
Id: cif_fix_values 6909 2019-04-08 15:41:33Z antanas 
;
_cod_original_sg_symbol_H-M P-1
_cod_database_code 7238618

loop_
_symmetry_equiv_pos_as_xyz
'x, y, z'
'-x, -y, -z'

loop_
_atom_site_label
_atom_site_type_symbol
_atom_site_fract_x
_atom_site_fract_y
_atom_site_fract_z
_atom_site_U_iso_or_equiv
_atom_site_adp_type
_atom_site_occupancy
_atom_site_symmetry_multiplicity
_atom_site_calc_flag
_atom_site_refinement_flags
Dy1 Dy 0.71187(3) 0.67884(2) 0.586068(17) 0.01841(8) Uani 1 1 d .
P1 P 0.67978(16) 0.46043(14) 0.88323(10) 0.0240(3) Uani 1 1 d .
O1 O 0.6892(4) 0.5817(4) 0.7705(3) 0.0329(8) Uani 1 1 d .
O1W O 0.9223(4) 0.8051(4) 0.6226(3) 0.0374(9) Uani 1 1 d .
H1WB H 0.9315 0.7644 0.6942 0.045 Uiso 1 1 d R
H1WA H 0.8899 0.8946 0.6145 0.045 Uiso 1 1 d R
O2 O 0.7306(4) 0.5106(4) 0.9788(3) 0.0384(9) Uani 1 1 d .
H2A H 0.6427 0.5346 1.0072 0.058 Uiso 1 1 calc R
O2W O 0.8689(5) 0.1011(4) 0.5797(3) 0.0456(10) Uani 1 1 d .
H2WD H 0.8993 0.1810 0.5360 0.055 Uiso 1 1 d R
H2WC H 0.7608 0.1168 0.5876 0.068 Uiso 1 1 d R
O3 O 0.5061(4) 0.4117(4) 0.9023(3) 0.0332(8) Uani 1 1 d .
O3W O 0.2354(5) 0.6796(5) 0.7367(4) 0.0698(14) Uani 1 1 d .
H3WB H 0.2084 0.7730 0.7030 0.105 Uiso 1 1 d R
H3WA H 0.1964 0.6382 0.6971 0.105 Uiso 1 1 d R
O4 O 0.7209(5) -0.2461(4) 1.2057(3) 0.0378(9) Uani 1 1 d .
H4A H 0.7611 -0.2699 1.2704 0.057 Uiso 1 1 calc R
O5 O 0.6676(4) 0.4363(4) 0.6042(3) 0.0313(8) Uani 1 1 d .
O6 O 0.5399(4) 0.3118(3) 0.5228(3) 0.0276(8) Uani 1 1 d .
O7 O 0.8362(4) 0.6477(4) 0.4231(2) 0.0267(8) Uani 1 1 d .
O8 O 1.0134(4) 0.4872(4) 0.3687(2) 0.0259(8) Uani 1 1 d .
O9 O 0.6671(4) 0.9206(3) 0.4399(3) 0.0261(8) Uani 1 1 d .
O10 O 0.5082(4) 1.1501(3) 0.3745(2) 0.0245(7) Uani 1 1 d .
N1 N 0.6438(5) -0.1622(4) 0.9879(3) 0.0288(9) Uani 1 1 d .
H1A H 0.6240 -0.2444 1.0375 0.035 Uiso 1 1 calc R
C1 C 0.6013(7) -0.1306(6) 0.8811(4) 0.0340(12) Uani 1 1 d .
H1C H 0.5522 -0.1970 0.8607 0.041 Uiso 1 1 calc R
C2 C 0.6296(7) 0.0005(7) 0.7998(4) 0.0392(14) Uani 1 1 d .
H2B H 0.6013 0.0223 0.7242 0.047 Uiso 1 1 calc R
C3 C 0.6983(6) 0.0975(6) 0.8298(4) 0.0326(12) Uani 1 1 d .
H3A H 0.7135 0.1874 0.7744 0.039 Uiso 1 1 calc R
C4 C 0.7480(6) 0.0654(5) 0.9438(4) 0.0259(11) Uani 1 1 d .
C5 C 0.8245(6) 0.1611(5) 0.9812(4) 0.0264(11) Uani 1 1 d .
C6 C 0.8644(6) 0.1159(6) 1.0946(4) 0.0326(12) Uani 1 1 d .
H6A H 0.9136 0.1777 1.1203 0.039 Uiso 1 1 calc R
C7 C 0.8333(7) -0.0208(6) 1.1737(4) 0.0352(13) Uani 1 1 d .
H7A H 0.8632 -0.0476 1.2499 0.042 Uiso 1 1 calc R
C8 C 0.7600(6) -0.1144(5) 1.1401(4) 0.0272(11) Uani 1 1 d .
C9 C 0.7176(6) -0.0707(5) 1.0235(4) 0.0253(11) Uani 1 1 d .
C10 C 0.8545(6) 0.3090(5) 0.8994(4) 0.0320(12) Uani 1 1 d .
H10A H 0.8722 0.3032 0.8262 0.038 Uiso 1 1 calc R
H10B H 0.9602 0.3302 0.9242 0.038 Uiso 1 1 calc R
C11 C 0.5605(6) 0.4277(5) 0.5372(4) 0.0228(10) Uani 1 1 d .
C12 C 0.9580(6) 0.5385(5) 0.4400(4) 0.0200(10) Uani 1 1 d .
C13 C 0.5519(6) 1.0200(5) 0.4465(4) 0.0195(10) Uani 1 1 d .

loop_
_atom_site_aniso_label
_atom_site_aniso_U_11
_atom_site_aniso_U_22
_atom_site_aniso_U_33
_atom_site_aniso_U_23
_atom_site_aniso_U_13
_atom_site_aniso_U_12
Dy1 0.02033(13) 0.01470(12) 0.01797(12) -0.00597(9) 0.00340(8) 0.00211(8)
P1 0.0288(7) 0.0183(6) 0.0209(6) -0.0056(5) 0.0080(5) 0.0018(5)
O1 0.041(2) 0.0258(19) 0.0203(17) -0.0006(15) 0.0099(15) 0.0053(16)
O1W 0.039(2) 0.028(2) 0.042(2) -0.0094(17) -0.0005(17) -0.0054(17)
O2 0.036(2) 0.050(2) 0.034(2) -0.0235(19) 0.0110(17) -0.0040(18)
O2W 0.049(2) 0.031(2) 0.053(2) -0.0122(19) 0.0148(19) -0.0057(19)
O3 0.030(2) 0.033(2) 0.038(2) -0.0152(17) 0.0106(16) -0.0053(16)
O3W 0.050(3) 0.068(3) 0.069(3) 0.002(3) -0.006(2) -0.015(2)
O4 0.049(2) 0.030(2) 0.0233(18) 0.0027(16) -0.0031(16) -0.0082(18)
O5 0.036(2) 0.0202(18) 0.0340(19) -0.0068(16) -0.0086(16) -0.0034(15)
O6 0.0272(18) 0.0184(18) 0.038(2) -0.0133(15) -0.0021(15) -0.0005(14)
O7 0.0271(18) 0.0255(19) 0.0214(17) -0.0078(15) 0.0044(14) 0.0089(15)
O8 0.0252(18) 0.030(2) 0.0212(17) -0.0138(15) -0.0018(14) 0.0095(15)
O9 0.0284(18) 0.0208(18) 0.0234(17) -0.0069(14) 0.0066(14) 0.0066(14)
O10 0.0296(18) 0.0172(17) 0.0222(17) -0.0065(14) 0.0054(14) 0.0054(14)
N1 0.032(2) 0.022(2) 0.028(2) -0.0068(19) 0.0034(18) -0.0002(18)
C1 0.038(3) 0.037(3) 0.028(3) -0.016(2) 0.001(2) -0.003(2)
C2 0.045(3) 0.049(4) 0.021(3) -0.013(3) 0.005(2) -0.006(3)
C3 0.038(3) 0.029(3) 0.023(3) -0.003(2) 0.010(2) -0.003(2)
C4 0.024(3) 0.023(3) 0.023(2) -0.003(2) 0.007(2) 0.004(2)
C5 0.024(3) 0.019(3) 0.031(3) -0.008(2) 0.006(2) 0.005(2)
C6 0.036(3) 0.028(3) 0.034(3) -0.013(2) 0.001(2) -0.001(2)
C7 0.038(3) 0.037(3) 0.026(3) -0.009(2) 0.000(2) 0.000(3)
C8 0.027(3) 0.023(3) 0.023(2) -0.002(2) 0.003(2) 0.001(2)
C9 0.025(3) 0.021(3) 0.023(2) -0.004(2) 0.005(2) 0.004(2)
C10 0.029(3) 0.025(3) 0.036(3) -0.008(2) 0.009(2) 0.002(2)
C11 0.021(2) 0.016(3) 0.027(3) -0.006(2) 0.004(2) 0.001(2)
C12 0.019(2) 0.016(2) 0.025(2) -0.008(2) 0.0054(19) -0.0021(19)
C13 0.021(2) 0.020(3) 0.021(2) -0.011(2) 0.0011(19) -0.003(2)

loop_
_atom_type_symbol
_atom_type_description
_atom_type_scat_dispersion_real
_atom_type_scat_dispersion_imag
_atom_type_scat_source
C C 0.0033 0.0016 'International Tables Vol C Tables 4.2.6.8 and 6.1.1.4'
H H 0.0000 0.0000 'International Tables Vol C Tables 4.2.6.8 and 6.1.1.4'
N N 0.0061 0.0033 'International Tables Vol C Tables 4.2.6.8 and 6.1.1.4'
O O 0.0106 0.0060 'International Tables Vol C Tables 4.2.6.8 and 6.1.1.4'
P P 0.1023 0.0942 'International Tables Vol C Tables 4.2.6.8 and 6.1.1.4'
Dy Dy -0.1892 4.4098 'International Tables Vol C Tables 4.2.6.8 and 6.1.1.4'

loop_
_geom_angle_atom_site_label_1
_geom_angle_atom_site_label_2
_geom_angle_atom_site_label_3
_geom_angle
_geom_angle_site_symmetry_1
_geom_angle_site_symmetry_3
O1 Dy1 O1W 86.86(13) . .
O1 Dy1 O9 137.02(11) . .
O1W Dy1 O9 73.12(11) . .
O1 Dy1 O6 114.17(12) . 2_666
O1W Dy1 O6 148.40(12) . 2_666
O9 Dy1 O6 75.54(11) . 2_666
O1 Dy1 O10 74.46(11) . 2_676
O1W Dy1 O10 88.28(11) . 2_676
O9 Dy1 O10 67.46(10) . 2_676
O6 Dy1 O10 76.04(11) 2_666 2_676
O1 Dy1 O8 83.42(11) . 2_766
O1W Dy1 O8 72.24(12) . 2_766
O9 Dy1 O8 123.33(10) . 2_766
O6 Dy1 O8 130.77(11) 2_666 2_766
O10 Dy1 O8 151.31(10) 2_676 2_766
O1 Dy1 O7 147.31(11) . .
O1W Dy1 O7 97.16(12) . .
O9 Dy1 O7 74.27(10) . .
O6 Dy1 O7 77.99(11) 2_666 .
O10 Dy1 O7 137.85(10) 2_676 .
O8 Dy1 O7 67.27(10) 2_766 .
O1 Dy1 O5 81.39(12) . .
O1W Dy1 O5 142.15(12) . .
O9 Dy1 O5 136.14(11) . .
O6 Dy1 O5 67.51(11) 2_666 .
O10 Dy1 O5 122.23(11) 2_676 .
O8 Dy1 O5 70.74(11) 2_766 .
O7 Dy1 O5 75.63(11) . .
O1 P1 O3 114.2(2) . .
O1 P1 O2 109.4(2) . .
O3 P1 O2 110.11(19) . .
O1 P1 C10 108.0(2) . .
O3 P1 C10 112.3(2) . .
O2 P1 C10 102.1(2) . .
P1 O1 Dy1 156.1(2) . .
Dy1 O1W H1WB 99.2 . .
Dy1 O1W H1WA 118.0 . .
H1WB O1W H1WA 99.4 . .
P1 O2 H2A 109.5 . .
H2WD O2W H2WC 109.5 . .
H3WB O3W H3WA 109.3 . .
C8 O4 H4A 109.5 . .
C11 O5 Dy1 118.3(3) . .
C11 O6 Dy1 118.6(3) . 2_666
C12 O7 Dy1 117.6(3) . .
C12 O8 Dy1 117.6(3) . 2_766
C13 O9 Dy1 119.9(3) . .
C13 O10 Dy1 119.8(3) . 2_676
C1 N1 C9 123.1(4) . .
C1 N1 H1A 118.4 . .
C9 N1 H1A 118.4 . .
N1 C1 C2 119.9(5) . .
N1 C1 H1C 120.1 . .
C2 C1 H1C 120.1 . .
C3 C2 C1 119.9(5) . .
C3 C2 H2B 120.0 . .
C1 C2 H2B 120.0 . .
C2 C3 C4 121.4(5) . .
C2 C3 H3A 119.3 . .
C4 C3 H3A 119.3 . .
C9 C4 C3 116.4(5) . .
C9 C4 C5 119.2(4) . .
C3 C4 C5 124.4(4) . .
C6 C5 C4 118.0(4) . .
C6 C5 C10 121.2(5) . .
C4 C5 C10 120.8(4) . .
C5 C6 C7 122.4(5) . .
C5 C6 H6A 118.8 . .
C7 C6 H6A 118.8 . .
C8 C7 C6 120.8(5) . .
C8 C7 H7A 119.6 . .
C6 C7 H7A 119.6 . .
O4 C8 C7 127.3(4) . .
O4 C8 C9 114.6(4) . .
C7 C8 C9 118.1(4) . .
N1 C9 C4 119.2(4) . .
N1 C9 C8 119.1(4) . .
C4 C9 C8 121.6(5) . .
C5 C10 P1 114.3(3) . .
C5 C10 H10A 108.7 . .
P1 C10 H10A 108.7 . .
C5 C10 H10B 108.7 . .
P1 C10 H10B 108.7 . .
H10A C10 H10B 107.6 . .
O5 C11 O6 126.7(4) . .
O5 C11 C11 117.2(5) . 2_666
O6 C11 C11 116.1(5) . 2_666
O8 C12 O7 126.3(4) . .
O8 C12 C12 117.4(5) . 2_766
O7 C12 C12 116.3(5) . 2_766
O9 C13 O10 127.2(4) . .
O9 C13 C13 117.2(5) . 2_676
O10 C13 C13 115.6(5) . 2_676

loop_
_geom_bond_atom_site_label_1
_geom_bond_atom_site_label_2
_geom_bond_distance
_geom_bond_site_symmetry_2
Dy1 O1 2.209(3) .
Dy1 O1W 2.372(3) .
Dy1 O9 2.385(3) .
Dy1 O6 2.389(3) 2_666
Dy1 O10 2.402(3) 2_676
Dy1 O8 2.404(3) 2_766
Dy1 O7 2.408(3) .
Dy1 O5 2.408(3) .
P1 O1 1.500(3) .
P1 O3 1.505(3) .
P1 O2 1.564(4) .
P1 C10 1.803(5) .
O1W H1WB 0.8504 .
O1W H1WA 0.8474 .
O2 H2A 0.8200 .
O2W H2WD 0.8489 .
O2W H2WC 0.8473 .
O3W H3WB 0.8481 .
O3W H3WA 0.8494 .
O4 C8 1.342(6) .
O4 H4A 0.8200 .
O5 C11 1.240(5) .
O6 C11 1.265(5) .
O6 Dy1 2.389(3) 2_666
O7 C12 1.267(5) .
O8 C12 1.250(5) .
O8 Dy1 2.404(3) 2_766
O9 C13 1.248(5) .
O10 C13 1.258(5) .
O10 Dy1 2.402(3) 2_676
N1 C1 1.316(6) .
N1 C9 1.362(6) .
N1 H1A 0.8600 .
C1 C2 1.374(7) .
C1 H1C 0.9300 .
C2 C3 1.348(7) .
C2 H2B 0.9300 .
C3 C4 1.415(6) .
C3 H3A 0.9300 .
C4 C9 1.406(6) .
C4 C5 1.423(7) .
C5 C6 1.371(7) .
C5 C10 1.499(6) .
C6 C7 1.409(7) .
C6 H6A 0.9300 .
C7 C8 1.363(7) .
C7 H7A 0.9300 .
C8 C9 1.415(6) .
C10 H10A 0.9700 .
C10 H10B 0.9700 .
C11 C11 1.542(9) 2_666
C12 C12 1.528(9) 2_766
C13 C13 1.545(8) 2_676
